data_7056037
loop_
_publ_author_name
'Jing, Yi-Ming'
'Zheng, You-Xuan'

_publ_section_title
;
 Photoluminescence and electroluminescence of an iridium(iii) complex with
 2&#x2032;,6&#x2032;-bis(trifluoromethyl)-2,4&#x2032;-bipyridine and
 2-(5-phenyl-1,3,4-thiadiazol-2-yl)phenol ligands
;
_journal_issue 8
_journal_name_full 'New J. Chem.'
_journal_page_first 3029
_journal_paper_doi 10.1039/C7NJ00163K
_journal_volume 41
_journal_year 2017
_chemical_formula_moiety 'C38 H19 F12 Ir N6 O S'
_chemical_formula_sum 'C38 H19 F12 Ir N6 O S'
_chemical_formula_weight 1027.85
_space_group_crystal_system monoclinic
_space_group_IT_number 14
_space_group_name_Hall '-P 2yn'
_space_group_name_H-M_alt 'P 1 21/n 1'
_symmetry_space_group_name_Hall '-P 2yn'
_symmetry_space_group_name_H-M 'P 1 21/n 1'
_atom_sites_solution_hydrogens geom
_audit_creation_date 2017-03-02
_audit_creation_method
;
Olex2 1.2
(compiled 2017.02.23 svn.r3390 for OlexSys, GUI svn.r5320)
;
_audit_update_record
;
2017-03-02 deposited with the CCDC.
2017-03-07 downloaded from the CCDC.
;
_cell_angle_alpha 90
_cell_angle_beta 102.3490(10)
_cell_angle_gamma 90
_cell_formula_units_Z 4
_cell_length_a 10.5833(4)
_cell_length_b 24.6297(8)
_cell_length_c 15.5661(5)
_cell_measurement_reflns_used 2763
_cell_measurement_temperature 296(2)
_cell_measurement_theta_max 26.31
_cell_measurement_theta_min 2.47
_cell_volume 3963.6(2)
_computing_cell_refinement 'Bruker SMART'
_computing_data_collection 'Bruker SMART'
_computing_data_reduction 'Bruker SAINT'
_computing_molecular_graphics 'Olex2 (Dolomanov et al., 2009)'
_computing_publication_material 'Olex2 (Dolomanov et al., 2009)'
_computing_structure_refinement 'ShelXL (Sheldrick, 2015)'
_computing_structure_solution 'SHELXS-97 (Sheldrick, 1990)'
_diffrn_ambient_temperature 296.15
_diffrn_measured_fraction_theta_full 1.000
_diffrn_measured_fraction_theta_max 1.000
_diffrn_measurement_device_type 'CCD area detector'
_diffrn_measurement_method 'phi and omega scans'
_diffrn_radiation_type MoK\a
_diffrn_radiation_wavelength 0.71073
_diffrn_reflns_av_R_equivalents 0.0304
_diffrn_reflns_av_unetI/netI 0.0332
_diffrn_reflns_Laue_measured_fraction_full 1.000
_diffrn_reflns_Laue_measured_fraction_max 1.000
_diffrn_reflns_limit_h_max 10
_diffrn_reflns_limit_h_min -12
_diffrn_reflns_limit_k_max 27
_diffrn_reflns_limit_k_min -29
_diffrn_reflns_limit_l_max 15
_diffrn_reflns_limit_l_min -18
_diffrn_reflns_number 22135
_diffrn_reflns_point_group_measured_fraction_full 1.000
_diffrn_reflns_point_group_measured_fraction_max 1.000
_diffrn_reflns_theta_full 25.009
_diffrn_reflns_theta_max 25.009
_diffrn_reflns_theta_min 1.574
_exptl_absorpt_coefficient_mu 3.517
_exptl_absorpt_correction_T_max 0.5117
_exptl_absorpt_correction_T_min 0.4616
_exptl_absorpt_correction_type multi-scan
_exptl_absorpt_process_details sadabs
_exptl_crystal_colour yellow
_exptl_crystal_colour_primary yellow
_exptl_crystal_density_diffrn 1.722
_exptl_crystal_density_method 'not measured'
_exptl_crystal_description block
_exptl_crystal_F_000 1992
_exptl_crystal_size_max 0.26
_exptl_crystal_size_mid 0.24
_exptl_crystal_size_min 0.22
_platon_squeeze_details
;

;
_refine_diff_density_max 0.688
_refine_diff_density_min -0.601
_refine_diff_density_rms 0.080
_refine_ls_extinction_method none
_refine_ls_goodness_of_fit_ref 1.057
_refine_ls_hydrogen_treatment constr
_refine_ls_matrix_type full
_refine_ls_number_parameters 532
_refine_ls_number_reflns 6990
_refine_ls_number_restraints 18
_refine_ls_restrained_S_all 1.075
_refine_ls_R_factor_all 0.0358
_refine_ls_R_factor_gt 0.0286
_refine_ls_shift/su_max 0.001
_refine_ls_shift/su_mean 0.000
_refine_ls_structure_factor_coef Fsqd
_refine_ls_weighting_details 'w=1/[\s^2^(Fo^2^)+(0.0347P)^2^+2.1587P] where P=(Fo^2^+2Fc^2^)/3'
_refine_ls_weighting_scheme calc
_refine_ls_wR_factor_gt 0.0686
_refine_ls_wR_factor_ref 0.0707
_reflns_Friedel_coverage 0.000
_reflns_number_gt 5848
_reflns_number_total 6990
_reflns_threshold_expression 'I > 2\s(I)'
_cod_data_source_file c7nj00163k2.cif
_cod_data_source_block w-sr
_cod_depositor_comments 'Adding full bibliography for 7056037.cif.'
_cod_database_code 7056037
_shelx_shelxl_version_number 2014/7
_shelx_space_group_comment
;
The symmetry employed for this shelxl refinement is uniquely defined
by the following loop, which should always be used as a source of
symmetry information in preference to the above space-group names.
They are only intended as comments.
;
_shelx_estimated_absorpt_t_max 0.512
_shelx_estimated_absorpt_t_min 0.462
_olex2_refinement_description
;
1. Fixed Uiso
 At 1.2 times of:
  All C(H) groups
2. Restrained distances
 C12-F1 = C12-F2 = C12-F3 = C11-F4 = C11-F5 = C11-F6 = C24-F7 = C24-F8 = C24-
 F9 = C23-F10 = C23-F11 = C23-F12
 1.28 with sigma of 0.06
3. Uiso/Uaniso restraints and constraints
Uanis(F6) \\sim Ueq: with sigma of 0.01 and sigma for terminal atoms of 0.02
4.a Aromatic/amide H refined with riding coordinates:
 C10(H10), C8(H8), C13(H13), C7(H7), C35(H35), C36(H36), C38(H38), C16(H16),
 C9(H9), C27(H27), C19(H19), C26(H26), C30(H30), C37(H37), C14(H14), C15(H15),
 C28(H28), C29(H29), C4(H4)
;
_olex2_submission_special_instructions 'No special instructions were received'
_publcif_funding_html
;
;

loop_
_space_group_symop_operation_xyz
'x, y, z'
'-x+1/2, y+1/2, -z+1/2'
'-x, -y, -z'
'x-1/2, -y-1/2, z-1/2'

loop_
_atom_site_label
_atom_site_type_symbol
_atom_site_fract_x
_atom_site_fract_y
_atom_site_fract_z
_atom_site_U_iso_or_equiv
_atom_site_adp_type
_atom_site_occupancy
_atom_site_site_symmetry_order
_atom_site_calc_flag
_atom_site_refinement_flags_posn
_atom_site_refinement_flags_adp
C1 C -0.1875(4) 0.11905(16) 0.6574(3) 0.0353(9) Uani 1 1 d . .
C2 C -0.2746(5) 0.16119(16) 0.6279(3) 0.0411(10) Uani 1 1 d . .
C6 C -0.1077(4) 0.03103(15) 0.6166(3) 0.0349(9) Uani 1 1 d . .
C32 C 0.0805(4) 0.01671(17) 0.8992(3) 0.0388(10) Uani 1 1 d . .
C5 C -0.2070(4) 0.07281(16) 0.6001(2) 0.0347(9) Uani 1 1 d . .
C22 C 0.0705(4) 0.16506(16) 0.7607(3) 0.0400(11) Uani 1 1 d . .
C10 C 0.1011(4) 0.01276(17) 0.6970(3) 0.0409(10) Uani 1 1 d . .
H10 H 0.1733 0.0236 0.7388 0.049 Uiso 1 1 calc R .
C31 C 0.2595(4) 0.06863(18) 0.9789(3) 0.0426(11) Uani 1 1 d . .
C33 C -0.0154(5) -0.02376(16) 0.8631(3) 0.0397(10) Uani 1 1 d . .
C21 C 0.1545(5) 0.18067(17) 0.7056(3) 0.0478(11) Uani 1 1 d . .
C25 C 0.3771(5) 0.0903(2) 1.0367(3) 0.0515(13) Uani 1 1 d . .
C34 C -0.1382(4) -0.00989(16) 0.8109(3) 0.0375(10) Uani 1 1 d . .
C8 C -0.0016(5) -0.05186(18) 0.5922(3) 0.0525(13) Uani 1 1 d . .
H8 H -0.0021 -0.0854 0.5646 0.063 Uiso 1 1 calc R .
C18 C 0.0785(5) 0.20055(16) 0.8349(3) 0.0451(11) Uani 1 1 d . .
C3 C -0.3953(5) 0.11345(19) 0.5133(3) 0.0511(13) Uani 1 1 d . .
C13 C -0.2000(5) 0.1404(2) 0.8949(3) 0.0507(12) Uani 1 1 d . .
H13 H -0.2535 0.1110 0.8749 0.061 Uiso 1 1 calc R .
C7 C -0.1074(5) -0.01834(17) 0.5722(3) 0.0453(11) Uani 1 1 d . .
H7 H -0.1788 -0.0284 0.5292 0.054 Uiso 1 1 calc R .
C17 C -0.0219(5) 0.19259(17) 0.8853(3) 0.0442(11) Uani 1 1 d . .
C35 C -0.2255(5) -0.05210(18) 0.7813(3) 0.0479(11) Uani 1 1 d . .
H35 H -0.3063 -0.0438 0.7468 0.057 Uiso 1 1 calc R .
C23 C 0.1450(6) 0.1563(2) 0.6162(4) 0.0613(14) Uani 1 1 d D .
C36 C -0.1948(6) -0.1053(2) 0.8021(4) 0.0637(15) Uani 1 1 d . .
H36 H -0.2546 -0.1325 0.7815 0.076 Uiso 1 1 calc R .
C38 C 0.0126(5) -0.0792(2) 0.8820(3) 0.0576(13) Uani 1 1 d . .
H38 H 0.0934 -0.0889 0.9151 0.069 Uiso 1 1 calc R .
C16 C -0.0407(6) 0.2249(2) 0.9551(3) 0.0615(15) Uani 1 1 d . .
H16 H 0.0166 0.2529 0.9762 0.074 Uiso 1 1 calc R .
C12 C -0.2686(6) 0.2160(2) 0.6718(4) 0.0633(16) Uani 1 1 d D .
C20 C 0.2595(6) 0.2451(2) 0.7977(4) 0.0668(16) Uani 1 1 d . .
C9 C 0.1058(5) -0.03534(18) 0.6539(3) 0.0500(12) Uani 1 1 d . .
H9 H 0.1801 -0.0566 0.6658 0.060 Uiso 1 1 calc R .
C27 C 0.5774(7) 0.0788(4) 1.1420(4) 0.106(3) Uani 1 1 d . .
H27 H 0.6390 0.0563 1.1761 0.127 Uiso 1 1 calc R .
C19 C 0.1727(5) 0.23927(19) 0.8529(4) 0.0594(14) Uani 1 1 d . .
H19 H 0.1789 0.2616 0.9018 0.071 Uiso 1 1 calc R .
C26 C 0.4671(6) 0.0556(3) 1.0867(3) 0.0747(17) Uani 1 1 d . .
H26 H 0.4551 0.0182 1.0840 0.090 Uiso 1 1 calc R .
C30 C 0.3970(6) 0.1447(2) 1.0416(4) 0.0695(16) Uani 1 1 d . .
H30 H 0.3358 0.1675 1.0080 0.083 Uiso 1 1 calc R .
C37 C -0.0764(6) -0.1187(2) 0.8529(4) 0.0705(17) Uani 1 1 d . .
H37 H -0.0568 -0.1548 0.8675 0.085 Uiso 1 1 calc R .
C14 C -0.2264(6) 0.1718(2) 0.9631(3) 0.0683(16) Uani 1 1 d . .
H14 H -0.2966 0.1643 0.9883 0.082 Uiso 1 1 calc R .
C15 C -0.1435(7) 0.2149(2) 0.9921(4) 0.0745(19) Uani 1 1 d . .
H15 H -0.1585 0.2371 1.0371 0.089 Uiso 1 1 calc R .
C11 C -0.5129(7) 0.1124(2) 0.4401(4) 0.083(2) Uani 1 1 d D .
C24 C 0.3732(8) 0.2821(3) 0.8211(6) 0.100(3) Uani 1 1 d D .
C28 C 0.5943(7) 0.1336(4) 1.1457(5) 0.103(3) Uani 1 1 d . .
H28 H 0.6669 0.1482 1.1829 0.123 Uiso 1 1 calc R .
C29 C 0.5056(7) 0.1675(3) 1.0952(5) 0.094(2) Uani 1 1 d . .
H29 H 0.5180 0.2048 1.0968 0.113 Uiso 1 1 calc R .
F1 F -0.3215(5) 0.21357(17) 0.7430(3) 0.1264(17) Uani 1 1 d D .
F2 F -0.1523(4) 0.23262(11) 0.7053(3) 0.1000(14) Uani 1 1 d D .
F3 F -0.3266(5) 0.25369(12) 0.6231(3) 0.127(2) Uani 1 1 d D .
F4 F -0.5653(5) 0.06530(18) 0.4286(3) 0.151(2) Uani 1 1 d D .
F5 F -0.6045(5) 0.1428(3) 0.4508(4) 0.196(4) Uani 1 1 d D .
F6 F -0.4902(6) 0.1269(4) 0.3681(3) 0.220(4) Uani 1 1 d D U
F7 F 0.3983(7) 0.3080(3) 0.7583(5) 0.207(4) Uani 1 1 d D .
F8 F 0.3521(6) 0.3225(3) 0.8702(5) 0.206(3) Uani 1 1 d D .
F9 F 0.4739(5) 0.2604(2) 0.8620(6) 0.223(4) Uani 1 1 d D .
F10 F 0.1968(5) 0.18678(16) 0.5635(2) 0.1147(16) Uani 1 1 d D .
F11 F 0.2003(5) 0.10760(14) 0.6182(3) 0.0985(13) Uani 1 1 d D .
F12 F 0.0243(4) 0.14669(15) 0.57336(19) 0.0836(10) Uani 1 1 d D .
Ir1 Ir -0.04950(2) 0.10187(2) 0.76538(2) 0.03102(6) Uani 1 1 d . .
O1 O -0.1764(3) 0.04039(11) 0.78941(18) 0.0394(7) Uani 1 1 d . .
N2 N -0.0033(3) 0.04471(12) 0.6815(2) 0.0331(8) Uani 1 1 d . .
N5 N 0.0837(3) 0.06789(13) 0.8737(2) 0.0363(8) Uani 1 1 d . .
C4 C -0.3114(5) 0.06956(18) 0.5298(3) 0.0471(12) Uani 1 1 d . .
H4 H -0.3251 0.0388 0.4944 0.057 Uiso 1 1 calc R .
N6 N 0.1855(4) 0.09730(13) 0.9194(2) 0.0412(9) Uani 1 1 d . .
N4 N -0.1011(4) 0.15077(13) 0.8573(2) 0.0392(8) Uani 1 1 d . .
N1 N -0.3745(4) 0.15937(15) 0.5592(2) 0.0511(10) Uani 1 1 d . .
N3 N 0.2474(4) 0.21780(17) 0.7236(3) 0.0610(12) Uani 1 1 d . .
S1 S 0.20907(13) 0.00213(5) 0.98411(8) 0.0517(3) Uani 1 1 d . .

loop_
_atom_site_aniso_label
_atom_site_aniso_U_11
_atom_site_aniso_U_22
_atom_site_aniso_U_33
_atom_site_aniso_U_23
_atom_site_aniso_U_13
_atom_site_aniso_U_12
C1 0.042(3) 0.029(2) 0.032(2) -0.0013(17) 0.0018(19) -0.0038(18)
C2 0.049(3) 0.030(2) 0.039(2) 0.0022(18) -0.002(2) 0.0035(19)
C6 0.044(3) 0.028(2) 0.032(2) -0.0005(16) 0.0059(19) -0.0015(18)
C32 0.043(3) 0.040(2) 0.033(2) 0.0037(18) 0.0080(19) 0.009(2)
C5 0.042(3) 0.030(2) 0.029(2) 0.0007(16) 0.0010(18) -0.0014(18)
C22 0.048(3) 0.026(2) 0.038(2) 0.0009(17) -0.008(2) 0.0014(19)
C10 0.043(3) 0.042(2) 0.037(2) 0.0023(19) 0.008(2) 0.003(2)
C31 0.039(3) 0.050(3) 0.035(2) -0.001(2) 0.000(2) 0.006(2)
C33 0.050(3) 0.033(2) 0.037(2) 0.0037(18) 0.011(2) 0.001(2)
C21 0.045(3) 0.037(2) 0.058(3) 0.009(2) 0.004(2) -0.005(2)
C25 0.043(3) 0.074(4) 0.034(2) -0.008(2) -0.001(2) 0.007(2)
C34 0.047(3) 0.035(2) 0.033(2) 0.0029(18) 0.015(2) -0.003(2)
C8 0.072(4) 0.035(3) 0.052(3) -0.011(2) 0.016(3) 0.005(2)
C18 0.052(3) 0.028(2) 0.045(3) -0.0034(19) -0.013(2) 0.001(2)
C3 0.054(3) 0.044(3) 0.044(3) 0.000(2) -0.011(2) 0.000(2)
C13 0.056(3) 0.050(3) 0.044(3) -0.009(2) 0.006(2) 0.009(2)
C7 0.062(3) 0.033(2) 0.038(2) -0.0080(18) 0.003(2) -0.003(2)
C17 0.052(3) 0.035(2) 0.037(2) -0.0084(19) -0.010(2) 0.012(2)
C35 0.053(3) 0.043(3) 0.046(3) -0.001(2) 0.006(2) -0.010(2)
C23 0.066(4) 0.053(3) 0.066(4) 0.005(3) 0.019(3) -0.014(3)
C36 0.071(4) 0.051(3) 0.067(4) 0.005(3) 0.009(3) -0.015(3)
C38 0.057(3) 0.048(3) 0.066(3) 0.012(2) 0.006(3) 0.008(3)
C16 0.081(4) 0.048(3) 0.046(3) -0.016(2) -0.010(3) 0.014(3)
C12 0.073(4) 0.039(3) 0.064(4) -0.013(2) -0.016(3) 0.012(3)
C20 0.058(4) 0.038(3) 0.092(4) 0.003(3) -0.013(3) -0.012(3)
C9 0.059(3) 0.045(3) 0.045(3) -0.005(2) 0.010(2) 0.016(2)
C27 0.052(4) 0.183(9) 0.065(4) 0.000(5) -0.023(3) 0.020(5)
C19 0.056(3) 0.042(3) 0.067(3) -0.010(2) -0.017(3) -0.003(2)
C26 0.055(4) 0.101(5) 0.056(3) 0.004(3) -0.013(3) 0.008(3)
C30 0.058(4) 0.076(4) 0.066(4) -0.017(3) -0.004(3) -0.009(3)
C37 0.093(5) 0.031(3) 0.090(4) 0.011(3) 0.024(4) -0.003(3)
C14 0.069(4) 0.081(4) 0.059(3) -0.013(3) 0.023(3) 0.022(3)
C15 0.099(5) 0.068(4) 0.051(3) -0.019(3) 0.002(3) 0.043(4)
C11 0.099(5) 0.055(4) 0.070(4) -0.012(3) -0.037(4) 0.016(4)
C24 0.091(6) 0.056(4) 0.129(6) -0.004(4) -0.028(5) -0.033(4)
C28 0.064(5) 0.161(8) 0.076(5) -0.045(5) -0.002(4) -0.027(5)
C29 0.071(5) 0.114(6) 0.092(5) -0.039(4) 0.008(4) -0.023(4)
F1 0.177(5) 0.094(3) 0.116(3) -0.042(3) 0.051(3) 0.023(3)
F2 0.098(3) 0.0370(17) 0.132(3) -0.0235(18) -0.049(2) 0.0062(17)
F3 0.176(4) 0.0412(18) 0.112(3) -0.0188(18) -0.085(3) 0.040(2)
F4 0.120(4) 0.101(3) 0.175(5) -0.012(3) -0.093(4) -0.022(3)
F5 0.116(4) 0.181(5) 0.226(7) -0.098(5) -0.108(4) 0.079(4)
F6 0.129(5) 0.434(10) 0.066(3) 0.076(5) -0.050(3) -0.094(6)
F7 0.183(6) 0.203(6) 0.209(7) 0.046(6) -0.016(5) -0.151(6)
F8 0.168(6) 0.147(5) 0.317(9) -0.130(6) 0.079(6) -0.111(5)
F9 0.096(4) 0.124(4) 0.381(10) 0.048(5) -0.104(6) -0.052(3)
F10 0.165(4) 0.108(3) 0.085(3) 0.007(2) 0.059(3) -0.066(3)
F11 0.135(4) 0.075(2) 0.094(3) -0.0057(19) 0.042(3) 0.025(2)
F12 0.082(3) 0.120(3) 0.0482(18) -0.0132(18) 0.0112(17) -0.018(2)
Ir1 0.03539(10) 0.02516(9) 0.02906(10) -0.00301(6) -0.00080(7) 0.00079(7)
O1 0.0387(18) 0.0365(16) 0.0414(16) 0.0001(13) 0.0048(13) 0.0009(13)
N2 0.038(2) 0.0260(17) 0.0334(19) 0.0025(14) 0.0031(15) 0.0027(15)
N5 0.039(2) 0.0335(19) 0.0324(18) -0.0049(15) -0.0010(16) 0.0029(15)
C4 0.057(3) 0.036(2) 0.040(2) -0.0086(19) -0.009(2) -0.004(2)
N6 0.042(2) 0.040(2) 0.037(2) -0.0071(16) -0.0011(17) 0.0036(17)
N4 0.043(2) 0.0355(19) 0.0347(19) -0.0045(15) -0.0026(17) 0.0062(17)
N1 0.053(3) 0.039(2) 0.050(2) 0.0017(17) -0.013(2) 0.0042(18)
N3 0.051(3) 0.048(2) 0.078(3) 0.009(2) 0.000(2) -0.014(2)
S1 0.0516(8) 0.0553(7) 0.0437(7) 0.0105(5) 0.0003(6) 0.0067(6)

loop_
_atom_type_symbol
_atom_type_description
_atom_type_scat_dispersion_real
_atom_type_scat_dispersion_imag
_atom_type_scat_source
C C 0.0033 0.0016 'International Tables Vol C Tables 4.2.6.8 and 6.1.1.4'
H H 0.0000 0.0000 'International Tables Vol C Tables 4.2.6.8 and 6.1.1.4'
F F 0.0171 0.0103 'International Tables Vol C Tables 4.2.6.8 and 6.1.1.4'
Ir Ir -1.4442 7.9887 'International Tables Vol C Tables 4.2.6.8 and 6.1.1.4'
N N 0.0061 0.0033 'International Tables Vol C Tables 4.2.6.8 and 6.1.1.4'
O O 0.0106 0.0060 'International Tables Vol C Tables 4.2.6.8 and 6.1.1.4'
S S 0.1246 0.1234 'International Tables Vol C Tables 4.2.6.8 and 6.1.1.4'

loop_
_geom_angle_atom_site_label_1
_geom_angle_atom_site_label_2
_geom_angle_atom_site_label_3
_geom_angle
C2 C1 C5 112.8(4)
C2 C1 Ir1 137.4(3)
C5 C1 Ir1 109.5(3)
C1 C2 C12 123.7(4)
N1 C2 C1 126.3(4)
N1 C2 C12 110.0(4)
C7 C6 C5 127.3(4)
N2 C6 C5 113.2(3)
N2 C6 C7 119.4(4)
C33 C32 S1 121.9(3)
N5 C32 C33 126.9(4)
N5 C32 S1 111.2(3)
C1 C5 C6 116.8(4)
C4 C5 C1 121.5(4)
C4 C5 C6 121.6(4)
C21 C22 C18 112.7(4)
C21 C22 Ir1 135.5(3)
C18 C22 Ir1 111.7(3)
C9 C10 H10 118.8
N2 C10 H10 118.8
N2 C10 C9 122.5(4)
C25 C31 S1 123.0(3)
N6 C31 C25 123.1(4)
N6 C31 S1 114.0(3)
C34 C33 C32 122.5(4)
C38 C33 C32 119.1(4)
C38 C33 C34 118.5(4)
C22 C21 C23 121.9(4)
N3 C21 C22 126.3(5)
N3 C21 C23 111.8(5)
C26 C25 C31 120.6(5)
C30 C25 C31 119.6(5)
C30 C25 C26 119.8(5)
C35 C34 C33 117.9(4)
O1 C34 C33 124.2(4)
O1 C34 C35 117.8(4)
C7 C8 H8 120.3
C7 C8 C9 119.3(4)
C9 C8 H8 120.3
C22 C18 C17 115.1(4)
C19 C18 C22 120.3(5)
C19 C18 C17 124.5(4)
C4 C3 C11 121.5(4)
N1 C3 C11 116.0(4)
N1 C3 C4 122.4(4)
C14 C13 H13 118.8
N4 C13 H13 118.8
N4 C13 C14 122.4(5)
C6 C7 H7 120.0
C8 C7 C6 119.9(4)
C8 C7 H7 120.0
C16 C17 C18 125.6(5)
N4 C17 C18 113.8(4)
N4 C17 C16 120.6(5)
C34 C35 H35 119.2
C36 C35 C34 121.6(5)
C36 C35 H35 119.2
F10 C23 C21 113.4(4)
F10 C23 F11 106.8(5)
F10 C23 F12 105.8(5)
F11 C23 C21 113.4(5)
F12 C23 C21 113.8(5)
F12 C23 F11 102.8(4)
C35 C36 H36 119.8
C35 C36 C37 120.5(5)
C37 C36 H36 119.8
C33 C38 H38 119.3
C37 C38 C33 121.4(5)
C37 C38 H38 119.3
C17 C16 H16 120.4
C15 C16 C17 119.2(5)
C15 C16 H16 120.4
F1 C12 C2 110.3(5)
F2 C12 C2 114.1(5)
F2 C12 F1 102.1(5)
F3 C12 C2 114.6(4)
F3 C12 F1 107.0(5)
F3 C12 F2 107.8(5)
C19 C20 C24 121.1(6)
N3 C20 C19 122.3(5)
N3 C20 C24 116.6(7)
C10 C9 C8 119.0(5)
C10 C9 H9 120.5
C8 C9 H9 120.5
C26 C27 H27 119.7
C28 C27 H27 119.7
C28 C27 C26 120.6(7)
C18 C19 C20 119.7(5)
C18 C19 H19 120.2
C20 C19 H19 120.2
C25 C26 C27 118.1(7)
C25 C26 H26 120.9
C27 C26 H26 120.9
C25 C30 H30 118.9
C25 C30 C29 122.2(6)
C29 C30 H30 118.9
C36 C37 H37 119.9
C38 C37 C36 120.1(5)
C38 C37 H37 119.9
C13 C14 H14 121.4
C13 C14 C15 117.2(6)
C15 C14 H14 121.4
C16 C15 C14 120.6(5)
C16 C15 H15 119.7
C14 C15 H15 119.7
F4 C11 C3 112.7(5)
F5 C11 C3 115.2(5)
F5 C11 F4 103.5(7)
F6 C11 C3 113.0(7)
F6 C11 F4 107.1(6)
F6 C11 F5 104.5(7)
F7 C24 C20 114.8(7)
F7 C24 F8 99.4(7)
F8 C24 C20 112.3(8)
F9 C24 C20 114.9(6)
F9 C24 F7 108.7(9)
F9 C24 F8 105.3(8)
C27 C28 H28 119.6
C27 C28 C29 120.8(7)
C29 C28 H28 119.6
C30 C29 H29 120.8
C28 C29 C30 118.5(7)
C28 C29 H29 120.8
C1 Ir1 O1 85.61(14)
C1 Ir1 N2 80.94(14)
C1 Ir1 N5 168.81(14)
C1 Ir1 N4 101.88(15)
C22 Ir1 C1 99.02(16)
C22 Ir1 O1 171.25(14)
C22 Ir1 N2 105.59(16)
C22 Ir1 N5 90.94(15)
C22 Ir1 N4 80.46(17)
O1 Ir1 N5 85.20(12)
N2 Ir1 O1 82.40(12)
N2 Ir1 N5 91.53(12)
N4 Ir1 O1 91.35(13)
N4 Ir1 N2 172.96(13)
N4 Ir1 N5 84.70(13)
C34 O1 Ir1 123.0(3)
C6 N2 Ir1 112.0(3)
C10 N2 C6 119.6(3)
C10 N2 Ir1 126.2(3)
C32 N5 Ir1 123.9(3)
C32 N5 N6 114.7(3)
N6 N5 Ir1 121.4(3)
C5 C4 C3 118.2(4)
C5 C4 H4 120.9
C3 C4 H4 120.9
C31 N6 N5 112.0(4)
C13 N4 C17 120.0(4)
C13 N4 Ir1 123.5(3)
C17 N4 Ir1 116.2(3)
C3 N1 C2 118.1(4)
C20 N3 C21 117.8(5)
C32 S1 C31 88.2(2)

loop_
_geom_bond_atom_site_label_1
_geom_bond_atom_site_label_2
_geom_bond_distance
C1 C2 1.399(6)
C1 C5 1.434(5)
C1 Ir1 2.022(4)
C2 C12 1.509(6)
C2 N1 1.334(5)
C6 C5 1.454(6)
C6 C7 1.399(5)
C6 N2 1.371(5)
C32 C33 1.447(6)
C32 N5 1.324(5)
C32 S1 1.720(4)
C5 C4 1.381(6)
C22 C21 1.414(6)
C22 C18 1.437(6)
C22 Ir1 2.020(4)
C10 H10 0.9300
C10 C9 1.368(6)
C10 N2 1.335(5)
C31 C25 1.471(6)
C31 N6 1.289(5)
C31 S1 1.730(5)
C33 C34 1.419(6)
C33 C38 1.415(6)
C21 C23 1.498(7)
C21 N3 1.328(6)
C25 C26 1.388(7)
C25 C30 1.357(7)
C34 C35 1.402(6)
C34 O1 1.323(5)
C8 H8 0.9300
C8 C7 1.372(7)
C8 C9 1.382(7)
C18 C17 1.463(7)
C18 C19 1.365(7)
C3 C11 1.497(7)
C3 C4 1.388(7)
C3 N1 1.331(6)
C13 H13 0.9300
C13 C14 1.389(7)
C13 N4 1.329(6)
C7 H7 0.9300
C17 C16 1.394(6)
C17 N4 1.341(6)
C35 H35 0.9300
C35 C36 1.371(6)
C23 F10 1.315(6)
C23 F11 1.333(6)
C23 F12 1.330(6)
C36 H36 0.9300
C36 C37 1.372(8)
C38 H38 0.9300
C38 C37 1.361(8)
C16 H16 0.9300
C16 C15 1.357(8)
C12 F1 1.345(7)
C12 F2 1.296(6)
C12 F3 1.269(6)
C20 C19 1.392(8)
C20 C24 1.491(8)
C20 N3 1.318(7)
C9 H9 0.9300
C27 H27 0.9300
C27 C26 1.413(9)
C27 C28 1.362(12)
C19 H19 0.9300
C26 H26 0.9300
C30 H30 0.9300
C30 C29 1.385(8)
C37 H37 0.9300
C14 H14 0.9300
C14 C15 1.390(9)
C15 H15 0.9300
C11 F4 1.282(7)
C11 F5 1.264(8)
C11 F6 1.247(9)
C24 F7 1.242(9)
C24 F8 1.302(9)
C24 F9 1.240(8)
C28 H28 0.9300
C28 C29 1.371(11)
C29 H29 0.9300
Ir1 O1 2.110(3)
Ir1 N2 2.049(3)
Ir1 N5 2.125(3)
Ir1 N4 2.032(3)
N5 N6 1.365(5)
C4 H4 0.9300

loop_
_geom_torsion_atom_site_label_1
_geom_torsion_atom_site_label_2
_geom_torsion_atom_site_label_3
_geom_torsion_atom_site_label_4
_geom_torsion
C1 C2 C12 F1 -79.9(7)
C1 C2 C12 F2 34.3(8)
C1 C2 C12 F3 159.3(5)
C1 C2 N1 C3 0.0(8)
C1 C5 C4 C3 2.6(7)
C2 C1 C5 C6 169.4(4)
C2 C1 C5 C4 -7.1(6)
C6 C5 C4 C3 -173.8(4)
C32 C33 C34 C35 -178.2(4)
C32 C33 C34 O1 0.7(7)
C32 C33 C38 C37 177.1(5)
C32 N5 N6 C31 0.4(5)
C5 C1 C2 C12 -174.9(5)
C5 C1 C2 N1 6.0(7)
C5 C6 C7 C8 175.7(4)
C5 C6 N2 C10 -172.9(4)
C5 C6 N2 Ir1 23.2(4)
C22 C21 C23 F10 158.3(5)
C22 C21 C23 F11 -79.7(6)
C22 C21 C23 F12 37.2(7)
C22 C21 N3 C20 -3.8(7)
C22 C18 C17 C16 -174.3(4)
C22 C18 C17 N4 4.1(5)
C22 C18 C19 C20 1.5(7)
C31 C25 C26 C27 -179.1(6)
C31 C25 C30 C29 179.7(6)
C33 C32 N5 Ir1 -3.9(6)
C33 C32 N5 N6 179.9(4)
C33 C32 S1 C31 179.9(4)
C33 C34 C35 C36 0.3(7)
C33 C34 O1 Ir1 34.4(5)
C33 C38 C37 C36 1.8(9)
C21 C22 C18 C17 169.3(4)
C21 C22 C18 C19 -8.9(6)
C25 C31 N6 N5 179.1(4)
C25 C31 S1 C32 -179.3(4)
C25 C30 C29 C28 -1.1(10)
C34 C33 C38 C37 -1.5(7)
C34 C35 C36 C37 0.0(8)
C18 C22 C21 C23 -168.3(4)
C18 C22 C21 N3 10.6(7)
C18 C17 C16 C15 175.5(5)
C18 C17 N4 C13 -177.2(4)
C18 C17 N4 Ir1 8.7(5)
C13 C14 C15 C16 -0.8(8)
C7 C6 C5 C1 177.4(4)
C7 C6 C5 C4 -6.1(7)
C7 C6 N2 C10 4.9(6)
C7 C6 N2 Ir1 -159.0(3)
C7 C8 C9 C10 3.6(7)
C17 C18 C19 C20 -176.6(5)
C17 C16 C15 C14 2.5(8)
C35 C34 O1 Ir1 -146.7(3)
C35 C36 C37 C38 -1.1(9)
C23 C21 N3 C20 175.2(5)
C38 C33 C34 C35 0.4(6)
C38 C33 C34 O1 179.3(4)
C16 C17 N4 C13 1.3(6)
C16 C17 N4 Ir1 -172.8(3)
C12 C2 N1 C3 -179.2(5)
C9 C10 N2 C6 -3.9(6)
C9 C10 N2 Ir1 157.6(3)
C9 C8 C7 C6 -2.5(7)
C27 C28 C29 C30 1.3(12)
C19 C18 C17 C16 3.8(7)
C19 C18 C17 N4 -177.7(4)
C19 C20 C24 F7 -140.8(9)
C19 C20 C24 F8 -28.2(10)
C19 C20 C24 F9 92.1(10)
C19 C20 N3 C21 -5.2(8)
C26 C25 C30 C29 0.3(9)
C26 C27 C28 C29 -0.8(12)
C30 C25 C26 C27 0.2(9)
C14 C13 N4 C17 0.5(7)
C14 C13 N4 Ir1 174.1(4)
C11 C3 C4 C5 -178.1(6)
C11 C3 N1 C2 176.6(5)
C24 C20 C19 C18 -172.4(5)
C24 C20 N3 C21 173.5(5)
C28 C27 C26 C25 0.0(11)
Ir1 C1 C2 C12 12.1(8)
Ir1 C1 C2 N1 -167.0(4)
Ir1 C1 C5 C6 -15.6(5)
Ir1 C1 C5 C4 167.9(4)
Ir1 C22 C21 C23 17.0(7)
Ir1 C22 C21 N3 -164.1(4)
Ir1 C22 C18 C17 -14.6(5)
Ir1 C22 C18 C19 167.1(3)
Ir1 N5 N6 C31 -175.9(3)
O1 C34 C35 C36 -178.7(4)
N2 C6 C5 C1 -5.0(5)
N2 C6 C5 C4 171.5(4)
N2 C6 C7 C8 -1.8(6)
N2 C10 C9 C8 -0.5(7)
N5 C32 C33 C34 -17.5(7)
N5 C32 C33 C38 163.9(4)
N5 C32 S1 C31 0.1(3)
C4 C3 C11 F4 35.5(10)
C4 C3 C11 F5 153.9(7)
C4 C3 C11 F6 -86.1(8)
C4 C3 N1 C2 -5.4(8)
N6 C31 C25 C26 -166.7(5)
N6 C31 C25 C30 13.9(7)
N6 C31 S1 C32 0.1(4)
N4 C13 C14 C15 -0.8(8)
N4 C17 C16 C15 -2.8(7)
N1 C2 C12 F1 99.3(5)
N1 C2 C12 F2 -146.5(5)
N1 C2 C12 F3 -21.5(8)
N1 C3 C11 F4 -146.6(6)
N1 C3 C11 F5 -28.1(10)
N1 C3 C11 F6 91.8(8)
N1 C3 C4 C5 4.1(8)
N3 C21 C23 F10 -20.7(7)
N3 C21 C23 F11 101.2(5)
N3 C21 C23 F12 -141.8(5)
N3 C20 C19 C18 6.3(8)
N3 C20 C24 F7 40.4(11)
N3 C20 C24 F8 153.0(7)
N3 C20 C24 F9 -86.7(10)
S1 C32 C33 C34 162.7(3)
S1 C32 C33 C38 -15.9(6)
S1 C32 N5 Ir1 175.90(19)
S1 C32 N5 N6 -0.3(5)
S1 C31 C25 C26 12.7(7)
S1 C31 C25 C30 -166.7(4)
S1 C31 N6 N5 -0.3(5)
